data_7154489
loop_
_publ_author_name
'Reddy, B. V. Subba'
'Someswarao, B.'
'Prudhviraju, N.'
'Reddy, B. Jagan Mohan'
'Sridhar, B.'
'Kumar, S. Kiran'

_publ_section_title
;
 An iodine catalyzed metal free domino process for the stereoselective
 synthesis of oxygen bridged bicyclic ethers.
;
_journal_issue 24
_journal_name_full 'Organic &amp; biomolecular chemistry'
_journal_page_first 6737
_journal_page_last 6741
_journal_paper_doi 10.1039/c5ob00518c
_journal_volume 13
_journal_year 2015
_chemical_formula_sum 'C19 H20 O2'
_chemical_formula_weight 280.35
_space_group_crystal_system orthorhombic
_space_group_IT_number 33
_space_group_name_Hall 'P 2c -2n'
_space_group_name_H-M_alt 'P n a 21'
_symmetry_space_group_name_Hall 'P 2c -2n'
_symmetry_space_group_name_H-M 'P n a 21'
_atom_sites_solution_hydrogens geom
_audit_creation_method SHELXL-2014/7
_audit_update_record
;
2015-02-10 deposited with the CCDC.
2015-05-11 downloaded from the CCDC.
;
_cell_angle_alpha 90
_cell_angle_beta 90
_cell_angle_gamma 90
_cell_formula_units_Z 4
_cell_length_a 8.6637(7)
_cell_length_b 15.5478(12)
_cell_length_c 11.0472(9)
_cell_measurement_reflns_used 3809
_cell_measurement_temperature 294(2)
_cell_measurement_theta_max 24.30
_cell_measurement_theta_min 2.26
_cell_volume 1488.1(2)
_computing_cell_refinement 'SAINT (Bruker, 2001)'
_computing_data_collection 'SMART (Bruker, 2001)'
_computing_data_reduction SAINT
_computing_molecular_graphics 'SHELXTL/PC (Sheldrick, 1990)'
_computing_publication_material SHELXL-2014/7
_computing_structure_refinement 'SHELXL-2014/7 (Sheldrick, 2015)'
_computing_structure_solution 'SHELXS-2014/7 (Sheldrick, 2015)'
_diffrn_ambient_temperature 294(2)
_diffrn_measured_fraction_theta_full 1.000
_diffrn_measured_fraction_theta_max 1.000
_diffrn_measurement_device 'Bruker SMART APEX CCD area-detector'
_diffrn_measurement_device_type 'Bruker SMART APEX CCD area-detector'
_diffrn_measurement_method '\w scan'
_diffrn_radiation_monochromator graphite
_diffrn_radiation_source 'fine-focus sealed tube'
_diffrn_radiation_type MoK\a
_diffrn_radiation_wavelength 0.71073
_diffrn_reflns_av_R_equivalents 0.0304
_diffrn_reflns_av_unetI/netI 0.0212
_diffrn_reflns_laue_measured_fraction_full 1.000
_diffrn_reflns_laue_measured_fraction_max 1.000
_diffrn_reflns_limit_h_max 10
_diffrn_reflns_limit_h_min -10
_diffrn_reflns_limit_k_max 18
_diffrn_reflns_limit_k_min -18
_diffrn_reflns_limit_l_max 13
_diffrn_reflns_limit_l_min -13
_diffrn_reflns_number 13621
_diffrn_reflns_point_group_measured_fraction_full 1.000
_diffrn_reflns_point_group_measured_fraction_max 1.000
_diffrn_reflns_theta_full 25.000
_diffrn_reflns_theta_max 25.000
_diffrn_reflns_theta_min 2.262
_exptl_absorpt_coefficient_mu 0.080
_exptl_absorpt_correction_type none
_exptl_crystal_colour colorless
_exptl_crystal_density_diffrn 1.251
_exptl_crystal_description block
_exptl_crystal_F_000 600
_exptl_crystal_size_max 0.18
_exptl_crystal_size_mid 0.16
_exptl_crystal_size_min 0.07
_refine_diff_density_max 0.159
_refine_diff_density_min -0.148
_refine_diff_density_rms 0.032
_refine_ls_abs_structure_details
;
 Flack x determined using 1028 quotients [(I+)-(I-)]/[(I+)+(I-)]
 (Parsons, Flack and Wagner, Acta Cryst. B69 (2013) 249-259).
;
_refine_ls_abs_structure_Flack -0.5(5)
_refine_ls_extinction_method none
_refine_ls_goodness_of_fit_ref 1.263
_refine_ls_hydrogen_treatment constr
_refine_ls_matrix_type full
_refine_ls_number_parameters 190
_refine_ls_number_reflns 2626
_refine_ls_number_restraints 1
_refine_ls_restrained_S_all 1.263
_refine_ls_R_factor_all 0.0509
_refine_ls_R_factor_gt 0.0489
_refine_ls_shift/su_max 0.000
_refine_ls_shift/su_mean 0.000
_refine_ls_structure_factor_coef Fsqd
_refine_ls_weighting_details 'w=1/[\s^2^(Fo^2^)+(0.0414P)^2^+0.2675P] where P=(Fo^2^+2Fc^2^)/3'
_refine_ls_weighting_scheme calc
_refine_ls_wR_factor_gt 0.1088
_refine_ls_wR_factor_ref 0.1099
_reflns_Friedel_coverage 0.891
_reflns_friedel_fraction_full 1.000
_reflns_friedel_fraction_max 1.000
_reflns_number_gt 2542
_reflns_number_total 2626
_reflns_threshold_expression 'I > 2\s(I)'
_cod_data_source_file c5ob00518c2.cif
_cod_data_source_block ay65
_cod_depositor_comments 'Adding full bibliography for 7154489.cif.'
_cod_database_code 7154489
_shelx_shelxl_version_number 2014/7
_shelx_space_group_comment
;
The symmetry employed for this shelxl refinement is uniquely defined
by the following loop, which should always be used as a source of
symmetry information in preference to the above space-group names.
They are only intended as comments.
;

loop_
_space_group_symop_operation_xyz
'x, y, z'
'-x, -y, z+1/2'
'x+1/2, -y+1/2, z'
'-x+1/2, y+1/2, z+1/2'

loop_
_atom_site_label
_atom_site_type_symbol
_atom_site_fract_x
_atom_site_fract_y
_atom_site_fract_z
_atom_site_U_iso_or_equiv
_atom_site_adp_type
_atom_site_occupancy
_atom_site_site_symmetry_order
_atom_site_calc_flag
_atom_site_refinement_flags_posn
_atom_site_refinement_flags_adp
C1 C 0.7721(3) 0.00001(19) 0.3123(3) 0.0380(7) Uani 1 1 d . .
H1 H 0.7983 0.0176 0.2296 0.046 Uiso 1 1 calc R U
C2 C 0.7652(4) -0.1404(2) 0.2351(5) 0.0629(11) Uani 1 1 d . .
H2A H 0.7895 -0.1170 0.1559 0.075 Uiso 1 1 calc R U
H2B H 0.6998 -0.1904 0.2236 0.075 Uiso 1 1 calc R U
C3 C 0.9126(4) -0.1672(2) 0.2976(5) 0.0624(11) Uani 1 1 d . .
H3A H 0.8873 -0.1983 0.3711 0.075 Uiso 1 1 calc R U
H3B H 0.9699 -0.2057 0.2451 0.075 Uiso 1 1 calc R U
C4 C 1.0124(4) -0.0909(2) 0.3290(3) 0.0439(8) Uani 1 1 d . .
C5 C 1.1531(4) -0.1092(3) 0.4094(4) 0.0628(11) Uani 1 1 d . .
H5A H 1.1268 -0.1055 0.4946 0.075 Uiso 1 1 calc R U
H5B H 1.1962 -0.1656 0.3927 0.075 Uiso 1 1 calc R U
C6 C 1.2647(4) -0.0376(3) 0.3726(5) 0.0683(12) Uani 1 1 d . .
H6A H 1.2959 -0.0031 0.4415 0.082 Uiso 1 1 calc R U
H6B H 1.3557 -0.0603 0.3326 0.082 Uiso 1 1 calc R U
C7 C 1.1649(4) 0.0129(2) 0.2863(4) 0.0594(10) Uani 1 1 d . .
H7 H 1.2237 0.0506 0.2322 0.071 Uiso 1 1 calc R U
C8 C 1.0382(4) 0.0593(2) 0.3552(4) 0.0571(10) Uani 1 1 d . .
H8A H 0.9921 0.1045 0.3066 0.068 Uiso 1 1 calc R U
H8B H 1.0770 0.0838 0.4300 0.068 Uiso 1 1 calc R U
C9 C 0.9229(4) -0.0136(2) 0.3799(3) 0.0399(7) Uani 1 1 d . .
H9 H 0.9046 -0.0203 0.4669 0.048 Uiso 1 1 calc R U
C10 C 0.6672(3) 0.0685(2) 0.3645(3) 0.0386(8) Uani 1 1 d . .
C11 C 0.6729(4) 0.0902(2) 0.4843(3) 0.0521(9) Uani 1 1 d . .
H11 H 0.7430 0.0622 0.5343 0.062 Uiso 1 1 calc R U
C12 C 0.5766(5) 0.1533(3) 0.5341(4) 0.0651(11) Uani 1 1 d . .
H12 H 0.5833 0.1661 0.6162 0.078 Uiso 1 1 calc R U
C13 C 0.4743(5) 0.1956(3) 0.4641(4) 0.0629(11) Uani 1 1 d . .
H13 H 0.4112 0.2375 0.4982 0.076 Uiso 1 1 calc R U
C14 C 0.4622(4) 0.1767(2) 0.3395(3) 0.0478(9) Uani 1 1 d . .
C15 C 0.3577(5) 0.2207(2) 0.2643(4) 0.0620(11) Uani 1 1 d . .
H15 H 0.2944 0.2628 0.2976 0.074 Uiso 1 1 calc R U
C16 C 0.3472(5) 0.2033(3) 0.1447(5) 0.0689(12) Uani 1 1 d . .
H16 H 0.2783 0.2338 0.0964 0.083 Uiso 1 1 calc R U
C17 C 0.4403(5) 0.1392(3) 0.0937(4) 0.0622(11) Uani 1 1 d . .
H17 H 0.4330 0.1271 0.0114 0.075 Uiso 1 1 calc R U
C18 C 0.5414(4) 0.0946(2) 0.1638(3) 0.0499(9) Uani 1 1 d . .
H18 H 0.6009 0.0516 0.1287 0.060 Uiso 1 1 calc R U
C19 C 0.5586(4) 0.1119(2) 0.2887(3) 0.0398(8) Uani 1 1 d . .
O1 O 0.6843(3) -0.07766(14) 0.3038(3) 0.0513(6) Uani 1 1 d . .
O2 O 1.0819(3) -0.05380(17) 0.2238(2) 0.0543(6) Uani 1 1 d . .

loop_
_atom_site_aniso_label
_atom_site_aniso_U_11
_atom_site_aniso_U_22
_atom_site_aniso_U_33
_atom_site_aniso_U_23
_atom_site_aniso_U_13
_atom_site_aniso_U_12
C1 0.0361(15) 0.0429(17) 0.0349(16) 0.0015(14) 0.0002(14) -0.0019(13)
C2 0.053(2) 0.049(2) 0.087(3) -0.024(2) -0.007(2) -0.0069(17)
C3 0.055(2) 0.0391(19) 0.093(3) -0.013(2) 0.001(2) 0.0033(17)
C4 0.0382(17) 0.0427(17) 0.051(2) -0.0025(16) -0.0012(16) 0.0053(14)
C5 0.053(2) 0.057(2) 0.078(3) 0.004(2) -0.007(2) 0.0134(19)
C6 0.039(2) 0.071(3) 0.094(3) -0.005(2) -0.010(2) 0.0041(19)
C7 0.0408(19) 0.058(2) 0.080(3) 0.009(2) 0.0076(19) -0.0110(17)
C8 0.0438(19) 0.0472(19) 0.080(3) -0.0031(19) -0.0089(19) -0.0042(16)
C9 0.0430(18) 0.0406(17) 0.0360(17) -0.0022(14) 0.0003(14) -0.0003(14)
C10 0.0326(17) 0.0409(17) 0.0424(18) -0.0019(15) 0.0054(14) -0.0033(14)
C11 0.051(2) 0.058(2) 0.047(2) -0.0030(18) 0.0024(17) 0.0122(17)
C12 0.073(3) 0.073(3) 0.049(2) -0.013(2) 0.007(2) 0.012(2)
C13 0.061(2) 0.054(2) 0.074(3) -0.012(2) 0.016(2) 0.015(2)
C14 0.0374(17) 0.0384(17) 0.068(3) 0.0005(17) 0.0047(16) -0.0026(15)
C15 0.049(2) 0.043(2) 0.094(3) 0.004(2) -0.001(2) 0.0071(18)
C16 0.056(2) 0.055(2) 0.095(4) 0.026(2) -0.018(2) 0.002(2)
C17 0.057(2) 0.071(3) 0.059(2) 0.014(2) -0.013(2) -0.004(2)
C18 0.0420(19) 0.054(2) 0.053(2) 0.0011(18) -0.0017(16) -0.0013(16)
C19 0.0296(15) 0.0394(16) 0.050(2) 0.0010(15) 0.0045(14) -0.0064(13)
O1 0.0373(12) 0.0492(13) 0.0676(16) -0.0115(13) 0.0028(12) -0.0045(10)
O2 0.0434(13) 0.0687(16) 0.0506(13) -0.0050(13) 0.0080(12) 0.0006(12)

loop_
_atom_type_symbol
_atom_type_description
_atom_type_scat_dispersion_real
_atom_type_scat_dispersion_imag
_atom_type_scat_source
C C 0.0033 0.0016 'International Tables Vol C Tables 4.2.6.8 and 6.1.1.4'
H H 0.0000 0.0000 'International Tables Vol C Tables 4.2.6.8 and 6.1.1.4'
O O 0.0106 0.0060 'International Tables Vol C Tables 4.2.6.8 and 6.1.1.4'

loop_
_geom_angle_atom_site_label_1
_geom_angle_atom_site_label_2
_geom_angle_atom_site_label_3
_geom_angle
O1 C1 C10 107.5(2)
O1 C1 C9 111.8(3)
C10 C1 C9 115.3(3)
O1 C1 H1 107.3
C10 C1 H1 107.3
C9 C1 H1 107.3
O1 C2 C3 111.2(3)
O1 C2 H2A 109.4
C3 C2 H2A 109.4
O1 C2 H2B 109.4
C3 C2 H2B 109.4
H2A C2 H2B 108.0
C4 C3 C2 111.9(3)
C4 C3 H3A 109.2
C2 C3 H3A 109.2
C4 C3 H3B 109.2
C2 C3 H3B 109.2
H3A C3 H3B 107.9
O2 C4 C3 111.8(3)
O2 C4 C5 102.2(3)
C3 C4 C5 116.2(3)
O2 C4 C9 101.2(2)
C3 C4 C9 114.2(3)
C5 C4 C9 109.5(3)
C6 C5 C4 102.3(3)
C6 C5 H5A 111.3
C4 C5 H5A 111.3
C6 C5 H5B 111.3
C4 C5 H5B 111.3
H5A C5 H5B 109.2
C7 C6 C5 100.6(3)
C7 C6 H6A 111.6
C5 C6 H6A 111.6
C7 C6 H6B 111.6
C5 C6 H6B 111.6
H6A C6 H6B 109.4
O2 C7 C6 102.4(3)
O2 C7 C8 102.9(3)
C6 C7 C8 110.2(4)
O2 C7 H7 113.5
C6 C7 H7 113.5
C8 C7 H7 113.5
C7 C8 C9 102.0(3)
C7 C8 H8A 111.4
C9 C8 H8A 111.4
C7 C8 H8B 111.4
C9 C8 H8B 111.4
H8A C8 H8B 109.2
C1 C9 C8 111.7(3)
C1 C9 C4 111.3(3)
C8 C9 C4 100.6(3)
C1 C9 H9 110.9
C8 C9 H9 110.9
C4 C9 H9 110.9
C11 C10 C19 118.4(3)
C11 C10 C1 121.4(3)
C19 C10 C1 120.3(3)
C10 C11 C12 122.2(4)
C10 C11 H11 118.9
C12 C11 H11 118.9
C13 C12 C11 120.5(4)
C13 C12 H12 119.7
C11 C12 H12 119.7
C12 C13 C14 120.5(3)
C12 C13 H13 119.8
C14 C13 H13 119.8
C15 C14 C13 121.6(3)
C15 C14 C19 119.2(3)
C13 C14 C19 119.2(3)
C16 C15 C14 121.6(4)
C16 C15 H15 119.2
C14 C15 H15 119.2
C15 C16 C17 119.8(4)
C15 C16 H16 120.1
C17 C16 H16 120.1
C18 C17 C16 120.3(4)
C18 C17 H17 119.8
C16 C17 H17 119.8
C17 C18 C19 121.8(4)
C17 C18 H18 119.1
C19 C18 H18 119.1
C18 C19 C14 117.2(3)
C18 C19 C10 123.5(3)
C14 C19 C10 119.3(3)
C2 O1 C1 110.7(3)
C4 O2 C7 96.4(3)

loop_
_geom_bond_atom_site_label_1
_geom_bond_atom_site_label_2
_geom_bond_distance
C1 O1 1.430(4)
C1 C10 1.514(4)
C1 C9 1.520(4)
C1 H1 0.9800
C2 O1 1.420(5)
C2 C3 1.511(6)
C2 H2A 0.9700
C2 H2B 0.9700
C3 C4 1.509(5)
C3 H3A 0.9700
C3 H3B 0.9700
C4 O2 1.430(4)
C4 C5 1.536(5)
C4 C9 1.536(4)
C5 C6 1.531(6)
C5 H5A 0.9700
C5 H5B 0.9700
C6 C7 1.507(6)
C6 H6A 0.9700
C6 H6B 0.9700
C7 O2 1.438(5)
C7 C8 1.518(6)
C7 H7 0.9800
C8 C9 1.535(5)
C8 H8A 0.9700
C8 H8B 0.9700
C9 H9 0.9800
C10 C11 1.367(5)
C10 C19 1.429(5)
C11 C12 1.399(5)
C11 H11 0.9300
C12 C13 1.348(6)
C12 H12 0.9300
C13 C14 1.411(6)
C13 H13 0.9300
C14 C15 1.406(5)
C14 C19 1.425(4)
C15 C16 1.352(6)
C15 H15 0.9300
C16 C17 1.401(6)
C16 H16 0.9300
C17 C18 1.359(5)
C17 H17 0.9300
C18 C19 1.413(5)
C18 H18 0.9300

loop_
_geom_torsion_atom_site_label_1
_geom_torsion_atom_site_label_2
_geom_torsion_atom_site_label_3
_geom_torsion_atom_site_label_4
_geom_torsion
O1 C2 C3 C4 -53.5(5)
C2 C3 C4 O2 -72.1(4)
C2 C3 C4 C5 171.2(4)
C2 C3 C4 C9 42.1(5)
O2 C4 C5 C6 30.8(4)
C3 C4 C5 C6 152.8(4)
C9 C4 C5 C6 -75.9(4)
C4 C5 C6 C7 4.4(4)
C5 C6 C7 O2 -38.4(4)
C5 C6 C7 C8 70.5(4)
O2 C7 C8 C9 30.8(4)
C6 C7 C8 C9 -77.8(3)
O1 C1 C9 C8 162.0(3)
C10 C1 C9 C8 -74.8(4)
O1 C1 C9 C4 50.4(4)
C10 C1 C9 C4 173.6(3)
C7 C8 C9 C1 -113.6(3)
C7 C8 C9 C4 4.5(4)
O2 C4 C9 C1 79.7(3)
C3 C4 C9 C1 -40.6(4)
C5 C4 C9 C1 -173.0(3)
O2 C4 C9 C8 -38.8(3)
C3 C4 C9 C8 -159.1(3)
C5 C4 C9 C8 68.6(4)
O1 C1 C10 C11 99.6(4)
C9 C1 C10 C11 -25.9(4)
O1 C1 C10 C19 -80.1(4)
C9 C1 C10 C19 154.5(3)
C19 C10 C11 C12 -0.2(5)
C1 C10 C11 C12 -179.9(3)
C10 C11 C12 C13 -0.4(6)
C11 C12 C13 C14 0.3(6)
C12 C13 C14 C15 -179.2(4)
C12 C13 C14 C19 0.5(6)
C13 C14 C15 C16 179.3(4)
C19 C14 C15 C16 -0.4(6)
C14 C15 C16 C17 1.0(6)
C15 C16 C17 C18 -0.2(6)
C16 C17 C18 C19 -1.2(6)
C17 C18 C19 C14 1.7(5)
C17 C18 C19 C10 -177.8(3)
C15 C14 C19 C18 -0.9(4)
C13 C14 C19 C18 179.4(3)
C15 C14 C19 C10 178.6(3)
C13 C14 C19 C10 -1.1(4)
C11 C10 C19 C18 -179.6(3)
C1 C10 C19 C18 0.0(5)
C11 C10 C19 C14 1.0(4)
C1 C10 C19 C14 -179.4(3)
C3 C2 O1 C1 64.6(4)
C10 C1 O1 C2 169.1(3)
C9 C1 O1 C2 -63.4(4)
C3 C4 O2 C7 -179.5(3)
C5 C4 O2 C7 -54.5(3)
C9 C4 O2 C7 58.5(3)
C6 C7 O2 C4 58.6(3)
C8 C7 O2 C4 -55.8(3)
